data_7053233
loop_
_publ_author_name
'Ma, Zhen'
'Lu, Wanbing'
'Liang, Baohuan'
'Pombeiro, Armando J. L.'

_publ_section_title
;
 Synthesis, characterization, photoluminescent and thermal properties of
 zinc(ii) 4&#x2032;-phenyl-terpyridine compounds
;
_journal_issue 5
_journal_name_full 'New Journal of Chemistry'
_journal_page_first 1529
_journal_paper_doi 10.1039/c3nj41176a
_journal_volume 37
_journal_year 2013
_chemical_formula_moiety 'C35 H25 N3 O6 Zn'
_chemical_formula_sum 'C35 H25 N3 O6 Zn'
_chemical_formula_weight 648.97
_chemical_name_systematic
;
?
;
_space_group_IT_number 15
_symmetry_cell_setting monoclinic
_symmetry_space_group_name_Hall '-C 2yc'
_symmetry_space_group_name_H-M 'C 1 2/c 1'
_atom_sites_solution_hydrogens geom
_atom_sites_solution_primary direct
_atom_sites_solution_secondary difmap
_audit_creation_method SHELXL-97
_cell_angle_alpha 90.00
_cell_angle_beta 99.67(3)
_cell_angle_gamma 90.00
_cell_formula_units_Z 4
_cell_length_a 16.503(3)
_cell_length_b 17.021(3)
_cell_length_c 10.663(2)
_cell_measurement_reflns_used 15726
_cell_measurement_temperature 298(2)
_cell_measurement_theta_max 28.29
_cell_measurement_theta_min 1.73
_cell_volume 2952.7(10)
_computing_cell_refinement 'SMART (Bruker, 2001)'
_computing_data_collection 'SMART (Bruker, 2001)'
_computing_data_reduction 'SAINT (Bruker, 2002)'
_computing_molecular_graphics 'SMART (Bruker, 2001)'
_computing_publication_material 'SMART (Bruker, 2001)'
_computing_structure_refinement 'SHELXL-97 (Sheldrick, 2008)'
_computing_structure_solution 'SHELXS-97 (Sheldrick, 2008)'
_diffrn_ambient_temperature 298(2)
_diffrn_measured_fraction_theta_full 0.992
_diffrn_measured_fraction_theta_max 0.992
_diffrn_measurement_device_type 'Smart CCD area detector'
_diffrn_measurement_method 'phi and omega scans'
_diffrn_radiation_monochromator graphite
_diffrn_radiation_source 'fine-focus sealed tube'
_diffrn_radiation_type MoK\a
_diffrn_radiation_wavelength 0.71073
_diffrn_reflns_av_R_equivalents 0.0204
_diffrn_reflns_av_sigmaI/netI 0.0175
_diffrn_reflns_limit_h_max 21
_diffrn_reflns_limit_h_min -22
_diffrn_reflns_limit_k_max 22
_diffrn_reflns_limit_k_min -22
_diffrn_reflns_limit_l_max 14
_diffrn_reflns_limit_l_min -14
_diffrn_reflns_number 15726
_diffrn_reflns_theta_full 28.29
_diffrn_reflns_theta_max 28.29
_diffrn_reflns_theta_min 1.73
_exptl_absorpt_coefficient_mu 0.885
_exptl_absorpt_correction_T_max 0.794
_exptl_absorpt_correction_T_min 0.722
_exptl_absorpt_correction_type multi-scan
_exptl_absorpt_process_details 'SADABS (Sheldrick, 1996)'
_exptl_crystal_colour Colorless
_exptl_crystal_density_diffrn 1.460
_exptl_crystal_density_method 'not measured'
_exptl_crystal_description Prism
_exptl_crystal_F_000 1336
_exptl_crystal_size_max 0.38
_exptl_crystal_size_mid 0.35
_exptl_crystal_size_min 0.26
_refine_diff_density_max 0.244
_refine_diff_density_min -0.291
_refine_diff_density_rms 0.063
_refine_ls_extinction_method none
_refine_ls_goodness_of_fit_ref 1.024
_refine_ls_hydrogen_treatment constr
_refine_ls_matrix_type full
_refine_ls_number_parameters 206
_refine_ls_number_reflns 3637
_refine_ls_number_restraints 0
_refine_ls_restrained_S_all 1.024
_refine_ls_R_factor_all 0.0380
_refine_ls_R_factor_gt 0.0305
_refine_ls_shift/su_max 0.000
_refine_ls_shift/su_mean 0.000
_refine_ls_structure_factor_coef Fsqd
_refine_ls_weighting_details 'calc w=1/[\s^2^(Fo^2^)+(0.0580P)^2^+0.9206P] where P=(Fo^2^+2Fc^2^)/3'
_refine_ls_weighting_scheme calc
_refine_ls_wR_factor_gt 0.0883
_refine_ls_wR_factor_ref 0.0943
_reflns_number_gt 3096
_reflns_number_total 3637
_reflns_threshold_expression >2sigma(I)
_cod_data_source_file c3nj41176a.txt
_cod_data_source_block m3
_cod_depositor_comments
;
The following automatic conversions were performed:

'_symmetry_cell_setting' value 'Monoclinic' changed to 'monoclinic'
according to /home/saulius/struct/CIF-dictionaries/cif_core.dic
dictionary named 'cif_core.dic' version 2.4.2 from 2011-04-26.

Automatic conversion script
Id: cif_fix_values 1891 2012-01-12 08:04:46Z andrius 
;
_cod_original_cell_volume 2952.7(9)
_cod_original_sg_symbol_H-M 'C 2/c'
_cod_database_code 7053233

loop_
_symmetry_equiv_pos_as_xyz
'x, y, z'
'-x, y, -z+1/2'
'x+1/2, y+1/2, z'
'-x+1/2, y+1/2, -z+1/2'
'-x, -y, -z'
'x, -y, z-1/2'
'-x+1/2, -y+1/2, -z'
'x+1/2, -y+1/2, z-1/2'

loop_
_atom_site_label
_atom_site_type_symbol
_atom_site_fract_x
_atom_site_fract_y
_atom_site_fract_z
_atom_site_U_iso_or_equiv
_atom_site_adp_type
_atom_site_occupancy
_atom_site_symmetry_multiplicity
_atom_site_calc_flag
_atom_site_refinement_flags
Zn1 Zn 0.0000 0.213603(13) 0.2500 0.04303(10) Uani 1 2 d S
O1 O 0.05853(7) 0.13882(7) 0.15597(12) 0.0550(3) Uani 1 1 d .
O2 O 0.14837(8) 0.23249(8) 0.13606(12) 0.0560(3) Uani 1 1 d .
O5 O 0.32701(8) 0.10987(8) -0.15538(14) 0.0664(4) Uani 1 1 d .
H5A H 0.3353 0.1573 -0.1501 0.100 Uiso 1 1 calc R
N1 N 0.08621(9) 0.24626(9) 0.42230(13) 0.0487(3) Uani 1 1 d .
N2 N 0.0000 0.33542(10) 0.2500 0.0358(3) Uani 1 2 d S
C1 C 0.12833(14) 0.19657(12) 0.5064(2) 0.0651(5) Uani 1 1 d .
H1 H 0.1206 0.1428 0.4938 0.078 Uiso 1 1 calc R
C2 C 0.18256(16) 0.22195(14) 0.6106(2) 0.0757(6) Uani 1 1 d .
H2 H 0.2114 0.1860 0.6670 0.091 Uiso 1 1 calc R
C3 C 0.19337(15) 0.30068(15) 0.6299(2) 0.0750(6) Uani 1 1 d .
H3 H 0.2296 0.3191 0.6999 0.090 Uiso 1 1 calc R
C4 C 0.15010(12) 0.35286(12) 0.54458(16) 0.0584(4) Uani 1 1 d .
H4 H 0.1568 0.4068 0.5564 0.070 Uiso 1 1 calc R
C5 C 0.09660(9) 0.32357(9) 0.44132(14) 0.0423(3) Uani 1 1 d .
C6 C 0.04652(8) 0.37431(8) 0.34424(13) 0.0367(3) Uani 1 1 d .
C7 C 0.04673(9) 0.45536(8) 0.34800(13) 0.0394(3) Uani 1 1 d .
H7 H 0.0781 0.4814 0.4160 0.047 Uiso 1 1 calc R
C8 C 0.0000 0.49846(12) 0.2500 0.0371(4) Uani 1 2 d S
C9 C 0.0000 0.58511(12) 0.2500 0.0415(4) Uani 1 2 d S
C10 C -0.05205(13) 0.62784(10) 0.1594(2) 0.0669(6) Uani 1 1 d .
H10 H -0.0877 0.6014 0.0967 0.080 Uiso 1 1 calc R
C11 C -0.05202(16) 0.70887(11) 0.1606(2) 0.0770(7) Uani 1 1 d .
H11 H -0.0881 0.7360 0.0994 0.092 Uiso 1 1 calc R
C12 C 0.0000 0.74981(15) 0.2500 0.0690(8) Uani 1 2 d S
H12 H 0.0000 0.8044 0.2500 0.083 Uiso 1 2 calc SR
C13 C 0.11800(9) 0.16711(9) 0.10894(13) 0.0400(3) Uani 1 1 d .
C14 C 0.15060(9) 0.11688(8) 0.01232(14) 0.0395(3) Uani 1 1 d .
C15 C 0.10508(12) 0.05452(10) -0.04611(19) 0.0604(5) Uani 1 1 d .
H15 H 0.0552 0.0411 -0.0221 0.072 Uiso 1 1 calc R
C16 C 0.13406(15) 0.01222(11) -0.1404(2) 0.0713(6) Uani 1 1 d .
H16 H 0.1030 -0.0290 -0.1807 0.086 Uiso 1 1 calc R
C17 C 0.20862(13) 0.03088(10) -0.17496(18) 0.0590(4) Uani 1 1 d .
H17 H 0.2282 0.0017 -0.2373 0.071 Uiso 1 1 calc R
C18 C 0.25430(10) 0.09300(9) -0.11702(15) 0.0458(3) Uani 1 1 d .
C19 C 0.22503(9) 0.13608(9) -0.02341(14) 0.0408(3) Uani 1 1 d .
H19 H 0.2556 0.1780 0.0155 0.049 Uiso 1 1 calc R

loop_
_atom_site_aniso_label
_atom_site_aniso_U_11
_atom_site_aniso_U_22
_atom_site_aniso_U_33
_atom_site_aniso_U_23
_atom_site_aniso_U_13
_atom_site_aniso_U_12
Zn1 0.04967(16) 0.03540(14) 0.04571(16) 0.000 0.01289(11) 0.000
O1 0.0610(7) 0.0461(6) 0.0651(7) 0.0026(5) 0.0311(6) 0.0028(5)
O2 0.0597(7) 0.0537(7) 0.0568(7) -0.0161(6) 0.0158(6) -0.0088(5)
O5 0.0609(8) 0.0653(8) 0.0813(9) -0.0137(7) 0.0358(7) -0.0001(6)
N1 0.0574(8) 0.0438(7) 0.0440(7) 0.0065(6) 0.0059(6) 0.0076(6)
N2 0.0353(8) 0.0381(8) 0.0330(8) 0.000 0.0032(6) 0.000
C1 0.0811(13) 0.0544(10) 0.0583(11) 0.0165(9) 0.0070(10) 0.0179(9)
C2 0.0856(15) 0.0785(15) 0.0574(12) 0.0236(10) -0.0045(11) 0.0254(11)
C3 0.0738(13) 0.0897(16) 0.0520(11) 0.0103(10) -0.0170(10) 0.0107(11)
C4 0.0598(10) 0.0625(11) 0.0462(9) 0.0033(8) -0.0106(8) 0.0025(8)
C5 0.0414(7) 0.0463(8) 0.0381(7) 0.0043(6) 0.0031(6) 0.0048(6)
C6 0.0352(6) 0.0416(7) 0.0330(7) 0.0013(5) 0.0045(5) 0.0009(5)
C7 0.0409(7) 0.0403(7) 0.0344(7) -0.0030(5) -0.0014(5) -0.0023(6)
C8 0.0370(9) 0.0390(10) 0.0354(9) 0.000 0.0068(7) 0.000
C9 0.0462(11) 0.0383(10) 0.0396(10) 0.000 0.0062(8) 0.000
C10 0.0812(13) 0.0424(9) 0.0657(12) 0.0044(8) -0.0204(10) 0.0016(9)
C11 0.0975(17) 0.0439(10) 0.0797(15) 0.0126(9) -0.0138(13) 0.0079(9)
C12 0.094(2) 0.0353(12) 0.0787(19) 0.000 0.0159(16) 0.000
C13 0.0414(7) 0.0418(7) 0.0364(7) 0.0048(6) 0.0048(6) 0.0067(6)
C14 0.0457(7) 0.0347(7) 0.0385(7) 0.0045(5) 0.0083(6) 0.0033(6)
C15 0.0666(11) 0.0456(9) 0.0748(12) -0.0073(8) 0.0289(9) -0.0157(8)
C16 0.0915(15) 0.0458(9) 0.0816(14) -0.0220(9) 0.0287(12) -0.0224(9)
C17 0.0821(12) 0.0408(8) 0.0591(10) -0.0091(7) 0.0264(9) 0.0015(8)
C18 0.0517(8) 0.0404(7) 0.0471(8) 0.0028(6) 0.0137(7) 0.0066(6)
C19 0.0404(7) 0.0405(7) 0.0409(7) -0.0009(6) 0.0045(6) 0.0028(5)

loop_
_atom_type_symbol
_atom_type_description
_atom_type_scat_dispersion_real
_atom_type_scat_dispersion_imag
_atom_type_scat_source
C C 0.0033 0.0016 'International Tables Vol C Tables 4.2.6.8 and 6.1.1.4'
H H 0.0000 0.0000 'International Tables Vol C Tables 4.2.6.8 and 6.1.1.4'
N N 0.0061 0.0033 'International Tables Vol C Tables 4.2.6.8 and 6.1.1.4'
O O 0.0106 0.0060 'International Tables Vol C Tables 4.2.6.8 and 6.1.1.4'
Zn Zn 0.2839 1.4301 'International Tables Vol C Tables 4.2.6.8 and 6.1.1.4'

loop_
_geom_angle_atom_site_label_1
_geom_angle_atom_site_label_2
_geom_angle_atom_site_label_3
_geom_angle
_geom_angle_site_symmetry_1
_geom_angle_site_symmetry_3
O1 Zn1 O1 99.54(7) . 2
O1 Zn1 N2 130.23(3) . .
O1 Zn1 N2 130.23(3) 2 .
O1 Zn1 N1 106.55(5) . .
O1 Zn1 N1 92.40(5) 2 .
N2 Zn1 N1 75.35(4) . .
O1 Zn1 N1 92.40(5) . 2
O1 Zn1 N1 106.55(5) 2 2
N2 Zn1 N1 75.35(4) . 2
N1 Zn1 N1 150.70(8) . 2
C13 O1 Zn1 115.68(10) . .
C18 O5 H5A 109.5 . .
C5 N1 C1 118.73(16) . .
C5 N1 Zn1 115.08(10) . .
C1 N1 Zn1 126.19(14) . .
C6 N2 C6 120.48(17) . 2
C6 N2 Zn1 119.76(8) . .
C6 N2 Zn1 119.76(8) 2 .
N1 C1 C2 122.5(2) . .
N1 C1 H1 118.7 . .
C2 C1 H1 118.7 . .
C3 C2 C1 118.81(18) . .
C3 C2 H2 120.6 . .
C1 C2 H2 120.6 . .
C2 C3 C4 119.55(19) . .
C2 C3 H3 120.2 . .
C4 C3 H3 120.2 . .
C5 C4 C3 118.84(19) . .
C5 C4 H4 120.6 . .
C3 C4 H4 120.6 . .
N1 C5 C4 121.57(14) . .
N1 C5 C6 115.05(12) . .
C4 C5 C6 123.38(15) . .
N2 C6 C7 121.09(13) . .
N2 C6 C5 114.73(13) . .
C7 C6 C5 124.18(13) . .
C6 C7 C8 120.30(13) . .
C6 C7 H7 119.9 . .
C8 C7 H7 119.9 . .
C7 C8 C7 116.69(18) . 2
C7 C8 C9 121.65(9) . .
C7 C8 C9 121.65(9) 2 .
C10 C9 C10 116.7(2) 2 .
C10 C9 C8 121.66(11) 2 .
C10 C9 C8 121.66(11) . .
C11 C10 C9 121.28(18) . .
C11 C10 H10 119.4 . .
C9 C10 H10 119.4 . .
C12 C11 C10 121.1(2) . .
C12 C11 H11 119.4 . .
C10 C11 H11 119.4 . .
C11 C12 C11 118.5(2) 2 .
C11 C12 H12 120.8 2 .
C11 C12 H12 120.8 . .
O2 C13 O1 124.03(14) . .
O2 C13 C14 119.63(13) . .
O1 C13 C14 116.33(13) . .
C19 C14 C15 119.73(14) . .
C19 C14 C13 119.30(13) . .
C15 C14 C13 120.87(14) . .
C16 C15 C14 119.79(17) . .
C16 C15 H15 120.1 . .
C14 C15 H15 120.1 . .
C17 C16 C15 120.41(17) . .
C17 C16 H16 119.8 . .
C15 C16 H16 119.8 . .
C16 C17 C18 120.05(16) . .
C16 C17 H17 120.0 . .
C18 C17 H17 120.0 . .
O5 C18 C17 117.96(15) . .
O5 C18 C19 122.33(15) . .
C17 C18 C19 119.71(15) . .
C14 C19 C18 120.31(14) . .
C14 C19 H19 119.8 . .
C18 C19 H19 119.8 . .

loop_
_geom_bond_atom_site_label_1
_geom_bond_atom_site_label_2
_geom_bond_distance
_geom_bond_site_symmetry_2
Zn1 O1 1.9708(12) .
Zn1 O1 1.9708(12) 2
Zn1 N2 2.0735(17) .
Zn1 N1 2.1979(16) .
Zn1 N1 2.1979(16) 2
O1 C13 1.2696(18) .
O2 C13 1.235(2) .
O5 C18 1.362(2) .
O5 H5A 0.8200 .
N1 C5 1.338(2) .
N1 C1 1.339(2) .
N2 C6 1.3335(16) .
N2 C6 1.3335(16) 2
C1 C2 1.374(3) .
C1 H1 0.9300 .
C2 C3 1.363(3) .
C2 H2 0.9300 .
C3 C4 1.381(3) .
C3 H3 0.9300 .
C4 C5 1.383(2) .
C4 H4 0.9300 .
C5 C6 1.4877(19) .
C6 C7 1.380(2) .
C7 C8 1.3979(18) .
C7 H7 0.9300 .
C8 C7 1.3979(18) 2
C8 C9 1.475(3) .
C9 C10 1.386(2) 2
C9 C10 1.386(2) .
C10 C11 1.379(2) .
C10 H10 0.9300 .
C11 C12 1.362(3) .
C11 H11 0.9300 .
C12 C11 1.362(3) 2
C12 H12 0.9300 .
C13 C14 1.506(2) .
C14 C19 1.385(2) .
C14 C15 1.386(2) .
C15 C16 1.386(3) .
C15 H15 0.9300 .
C16 C17 1.379(3) .
C16 H16 0.9300 .
C17 C18 1.383(2) .
C17 H17 0.9300 .
C18 C19 1.389(2) .
C19 H19 0.9300 .

loop_
_geom_torsion_atom_site_label_1
_geom_torsion_atom_site_label_2
_geom_torsion_atom_site_label_3
_geom_torsion_atom_site_label_4
_geom_torsion
_geom_torsion_site_symmetry_1
_geom_torsion_site_symmetry_4
O1 Zn1 O1 C13 -163.38(14) 2 .
N2 Zn1 O1 C13 16.62(14) . .
N1 Zn1 O1 C13 -67.97(12) . .
N1 Zn1 O1 C13 89.40(12) 2 .
O1 Zn1 N1 C5 127.64(11) . .
O1 Zn1 N1 C5 -131.67(11) 2 .
N2 Zn1 N1 C5 -0.58(10) . .
N1 Zn1 N1 C5 -0.58(10) 2 .
O1 Zn1 N1 C1 -51.75(17) . .
O1 Zn1 N1 C1 48.94(16) 2 .
N2 Zn1 N1 C1 -179.97(16) . .
N1 Zn1 N1 C1 -179.97(16) 2 .
O1 Zn1 N2 C6 -99.91(9) . .
O1 Zn1 N2 C6 80.09(9) 2 .
N1 Zn1 N2 C6 -0.44(8) . .
N1 Zn1 N2 C6 179.56(8) 2 .
O1 Zn1 N2 C6 80.09(9) . 2
O1 Zn1 N2 C6 -99.91(9) 2 2
N1 Zn1 N2 C6 179.56(8) . 2
N1 Zn1 N2 C6 -0.44(8) 2 2
C5 N1 C1 C2 -0.8(3) . .
Zn1 N1 C1 C2 178.54(17) . .
N1 C1 C2 C3 0.6(4) . .
C1 C2 C3 C4 -0.2(4) . .
C2 C3 C4 C5 0.0(4) . .
C1 N1 C5 C4 0.6(2) . .
Zn1 N1 C5 C4 -178.82(13) . .
C1 N1 C5 C6 -179.17(16) . .
Zn1 N1 C5 C6 1.39(16) . .
C3 C4 C5 N1 -0.2(3) . .
C3 C4 C5 C6 179.55(18) . .
C6 N2 C6 C7 1.13(10) 2 .
Zn1 N2 C6 C7 -178.87(10) . .
C6 N2 C6 C5 -178.71(13) 2 .
Zn1 N2 C6 C5 1.29(13) . .
N1 C5 C6 N2 -1.75(17) . .
C4 C5 C6 N2 178.46(14) . .
N1 C5 C6 C7 178.41(14) . .
C4 C5 C6 C7 -1.4(2) . .
N2 C6 C7 C8 -2.3(2) . .
C5 C6 C7 C8 177.57(11) . .
C6 C7 C8 C7 1.09(10) . 2
C6 C7 C8 C9 -178.91(10) . .
C7 C8 C9 C10 6.17(14) . 2
C7 C8 C9 C10 -173.83(14) 2 2
C7 C8 C9 C10 -173.83(14) . .
C7 C8 C9 C10 6.17(14) 2 .
C10 C9 C10 C11 -0.42(19) 2 .
C8 C9 C10 C11 179.58(19) . .
C9 C10 C11 C12 0.9(4) . .
C10 C11 C12 C11 -0.4(2) . 2
Zn1 O1 C13 O2 12.4(2) . .
Zn1 O1 C13 C14 -166.21(9) . .
O2 C13 C14 C19 14.4(2) . .
O1 C13 C14 C19 -166.91(14) . .
O2 C13 C14 C15 -162.01(16) . .
O1 C13 C14 C15 16.6(2) . .
C19 C14 C15 C16 -0.5(3) . .
C13 C14 C15 C16 175.97(18) . .
C14 C15 C16 C17 1.2(3) . .
C15 C16 C17 C18 -1.2(3) . .
C16 C17 C18 O5 -179.15(19) . .
C16 C17 C18 C19 0.4(3) . .
C15 C14 C19 C18 -0.2(2) . .
C13 C14 C19 C18 -176.73(13) . .
O5 C18 C19 C14 179.83(14) . .
C17 C18 C19 C14 0.3(2) . .
